data_2235962
loop_
_publ_author_name
'Sologub, Oksana'
'Michiue, Yuichi'
'Mori, Takao'

_publ_section_title
;
 Boron carbide, B~13-<i>x~</i>C~2-<i>y~</i> (<i>x</i> = 0.12, <i>y</i> =
 0.01)
;
_journal_coeditor_code RU2039
_journal_issue 8
_journal_name_full 'Acta Crystallographica Section E'
_journal_page_first i67
_journal_paper_doi 10.1107/S1600536812033132
_journal_volume 68
_journal_year 2012
_chemical_formula_iupac 'C1.99 B12.88'
_chemical_formula_moiety 'C1.99 B12.88'
_chemical_formula_sum 'C1.99 B12.88'
_chemical_formula_weight 163.137
_chemical_name_systematic
;
Boron carbide
;
_space_group_IT_number 166
_symmetry_cell_setting trigonal
_symmetry_space_group_name_Hall '-R 3 2"'
_symmetry_space_group_name_H-M 'R -3 m :H'
_cell_angle_alpha 90
_cell_angle_beta 90
_cell_angle_gamma 120
_cell_formula_units_Z 3
_cell_length_a 5.6530(8)
_cell_length_b 5.6530(8)
_cell_length_c 12.156(4)
_cell_measurement_reflns_used 20
_cell_measurement_temperature 293
_cell_measurement_theta_max 50
_cell_measurement_theta_min 8
_cell_volume 336.42(13)
_computing_cell_refinement 'Rigaku/AFC Diffractometer Control Software (Rigaku, 1998)'
_computing_data_collection 'Rigaku/AFC Diffractometer Control Software (Rigaku, 1998)'
_computing_data_reduction 'TEXSAN (Molecular Structure Corporation, 1998)'
_computing_molecular_graphics 'ATOMS (Dowty, 1999)'
_computing_publication_material 'SHELXL97 (Sheldrick, 2008) and <i>WinGX</i> (Farrugia, 1999)'
_computing_structure_refinement 'SHELXL97 (Sheldrick, 2008)'
_computing_structure_solution 'SHELXS97 (Sheldrick, 2008)'
_diffrn_ambient_temperature 293
_diffrn_measured_fraction_theta_full 1
_diffrn_measured_fraction_theta_max 1
_diffrn_measurement_device_type 'Rigaku AFC 7R'
_diffrn_measurement_method \w-2\q
_diffrn_radiation_type MoK\a
_diffrn_radiation_wavelength 0.71073
_diffrn_reflns_av_R_equivalents 0.1508
_diffrn_reflns_limit_h_max 8
_diffrn_reflns_limit_h_min -10
_diffrn_reflns_limit_k_max 10
_diffrn_reflns_limit_k_min 0
_diffrn_reflns_limit_l_max 21
_diffrn_reflns_limit_l_min -21
_diffrn_reflns_number 1489
_diffrn_reflns_theta_full 39.83
_diffrn_reflns_theta_max 39.83
_diffrn_reflns_theta_min 4.49
_diffrn_standards_decay_% 0
_diffrn_standards_interval_count 150
_diffrn_standards_interval_time 105
_diffrn_standards_number 3
_exptl_absorpt_coefficient_mu 0.097
_exptl_absorpt_correction_type none
_exptl_crystal_colour black
_exptl_crystal_density_diffrn 2.416
_exptl_crystal_density_method 'not measured'
_exptl_crystal_description prism
_exptl_crystal_F_000 229
_exptl_crystal_size_max 0.45
_exptl_crystal_size_mid 0.3
_exptl_crystal_size_min 0.21
_refine_diff_density_max 0.554
_refine_diff_density_min -0.374
_refine_ls_goodness_of_fit_ref 1.031
_refine_ls_hydrogen_treatment noref
_refine_ls_matrix_type full
_refine_ls_number_parameters 22
_refine_ls_number_reflns 284
_refine_ls_number_restraints 1
_refine_ls_restrained_S_all 1.029
_refine_ls_R_factor_gt 0.0455
_refine_ls_shift/su_max 0.002
_refine_ls_structure_factor_coef Fsqd
_refine_ls_weighting_details 'calc w=1/[\s^2^(Fo^2^)+(0.0481P)^2^+0.3407P] where P=(Fo^2^+2Fc^2^)/3'
_refine_ls_weighting_scheme calc
_refine_ls_wR_factor_ref 0.1087
_reflns_number_gt 184
_reflns_number_total 284
_reflns_threshold_expression I>2sigma(I)
_cod_data_source_file ru2039.cif
_cod_data_source_block I
_cod_original_cell_volume 336.42(17)
_cod_original_sg_symbol_H-M 'R -3 m'
_cod_database_code 2235962
_cod_database_fobs_code 2235962

loop_
_symmetry_equiv_pos_as_xyz
'x, y, z'
'-y, x-y, z'
'y, x, -z'
'-x+y, -x, z'
'-x, -x+y, -z'
'x-y, -y, -z'
'x+2/3, y+1/3, z+1/3'
'-y+2/3, x-y+1/3, z+1/3'
'y+2/3, x+1/3, -z+1/3'
'-x+y+2/3, -x+1/3, z+1/3'
'-x+2/3, -x+y+1/3, -z+1/3'
'x-y+2/3, -y+1/3, -z+1/3'
'x+1/3, y+2/3, z+2/3'
'-y+1/3, x-y+2/3, z+2/3'
'y+1/3, x+2/3, -z+2/3'
'-x+y+1/3, -x+2/3, z+2/3'
'-x+1/3, -x+y+2/3, -z+2/3'
'x-y+1/3, -y+2/3, -z+2/3'
'-x, -y, -z'
'y, -x+y, -z'
'-y, -x, z'
'x-y, x, -z'
'x, x-y, z'
'-x+y, y, z'
'-x+2/3, -y+1/3, -z+1/3'
'y+2/3, -x+y+1/3, -z+1/3'
'-y+2/3, -x+1/3, z+1/3'
'x-y+2/3, x+1/3, -z+1/3'
'x+2/3, x-y+1/3, z+1/3'
'-x+y+2/3, y+1/3, z+1/3'
'-x+1/3, -y+2/3, -z+2/3'
'y+1/3, -x+y+2/3, -z+2/3'
'-y+1/3, -x+2/3, z+2/3'
'x-y+1/3, x+2/3, -z+2/3'
'x+1/3, x-y+2/3, z+2/3'
'-x+y+1/3, y+2/3, z+2/3'

loop_
_atom_site_type_symbol
_atom_site_label
_atom_site_fract_x
_atom_site_fract_y
_atom_site_fract_z
_atom_site_U_iso_or_equiv
_atom_site_adp_type
_atom_site_occupancy
B B1 0.44092(16) 0.55908(16) 0.05298(12) 0.0053(3) Uani 0.958(4)
C C11 0.44092(16) 0.55908(16) 0.05298(12) 0.0053(3) Uani 0.042(4)
B B2 0.50336(16) 0.49664(16) 0.19232(11) 0.0054(3) Uani 1
B B3 0 0 0 0.0118(8) Uani 0.87
C C1 0 0 0.1177(5) 0.0071(8) Uani 0.87(2)
B B11 0 0 0.079(4) 0.0071(8) Uani 0.13(2)

loop_
_atom_site_aniso_label
_atom_site_aniso_U_11
_atom_site_aniso_U_22
_atom_site_aniso_U_33
_atom_site_aniso_U_12
_atom_site_aniso_U_13
_atom_site_aniso_U_23
B1 0.0056(4) 0.0056(4) 0.0047(5) 0.0028(5) -0.0001(2) 0.0001(2)
C11 0.0056(4) 0.0056(4) 0.0047(5) 0.0028(5) -0.0001(2) 0.0001(2)
B2 0.0046(4) 0.0046(4) 0.0059(5) 0.0015(4) -0.0003(2) 0.0003(2)
B3 0.0099(11) 0.0099(11) 0.016(2) 0.0049(6) 0 0
C1 0.0041(6) 0.0041(6) 0.013(2) 0.0021(3) 0 0
B11 0.0041(6) 0.0041(6) 0.013(2) 0.0021(3) 0 0

loop_
_atom_type_symbol
_atom_type_description
_atom_type_scat_dispersion_real
_atom_type_scat_dispersion_imag
_atom_type_scat_source
C C 0.0033 0.0016 'International Tables Vol C Tables 4.2.6.8 and 6.1.1.4'
B B 0.0013 0.0007 'International Tables Vol C Tables 4.2.6.8 and 6.1.1.4'

loop_
_geom_angle_atom_site_label_1
_geom_angle_atom_site_label_2
_geom_angle_atom_site_label_3
_geom_angle_site_symmetry_1
_geom_angle_site_symmetry_3
_geom_angle
C11 B1 B1 19_665 19_665 0.00(8)
C11 B1 B2 19_665 . 118.22(14)
B1 B1 B2 19_665 . 118.22(14)
C11 B1 B2 19_665 28 121.45(8)
B1 B1 B2 19_665 28 121.45(8)
B2 B1 B2 . 28 59.01(5)
C11 B1 B2 19_665 26_455 121.45(8)
B1 B1 B2 19_665 26_455 121.45(8)
B2 B1 B2 . 26_455 59.01(5)
B2 B1 B2 28 26_455 105.68(11)
C11 B1 B1 19_665 4_565 125.36(8)
B1 B1 B1 19_665 4_565 125.36(8)
B2 B1 B1 . 4_565 107.10(6)
B2 B1 B1 28 4_565 107.02(6)
B2 B1 B1 26_455 4_565 59.72(5)
C11 B1 C11 19_665 4_565 125.36(8)
B1 B1 C11 19_665 4_565 125.36(8)
B2 B1 C11 . 4_565 107.10(6)
B2 B1 C11 28 4_565 107.02(6)
B2 B1 C11 26_455 4_565 59.72(5)
B1 B1 C11 4_565 4_565 0.00(9)
C11 B1 C11 19_665 2_665 125.36(8)
B1 B1 C11 19_665 2_665 125.36(8)
B2 B1 C11 . 2_665 107.10(6)
B2 B1 C11 28 2_665 59.72(5)
B2 B1 C11 26_455 2_665 107.02(6)
B1 B1 C11 4_565 2_665 60
C11 B1 C11 4_565 2_665 60
C11 B1 B1 19_665 2_665 125.36(8)
B1 B1 B1 19_665 2_665 125.36(8)
B2 B1 B1 . 2_665 107.10(6)
B2 B1 B1 28 2_665 59.72(5)
B2 B1 B1 26_455 2_665 107.02(6)
B1 B1 B1 4_565 2_665 60
C11 B1 B1 4_565 2_665 60
C11 B1 B1 2_665 2_665 0.00(10)
C1 B2 B11 25 25 15.1(12)
C1 B2 B2 25 26_455 121.49(7)
B11 B2 B2 25 26_455 125.0(2)
C1 B2 B2 25 28 121.49(7)
B11 B2 B2 25 28 125.0(2)
B2 B2 B2 26_455 28 108.39(8)
C1 B2 B1 25 . 119.9(2)
B11 B2 B1 25 . 135.0(14)
B2 B2 B1 26_455 . 60.73(7)
B2 B2 B1 28 . 60.73(7)
C1 B2 C11 25 28 121.07(19)
B11 B2 C11 25 28 108.5(11)
B2 B2 C11 26_455 28 108.78(7)
B2 B2 C11 28 28 60.26(7)
B1 B2 C11 . 28 110.05(9)
C1 B2 B1 25 28 121.07(19)
B11 B2 B1 25 28 108.5(11)
B2 B2 B1 26_455 28 108.78(7)
B2 B2 B1 28 28 60.26(7)
B1 B2 B1 . 28 110.05(9)
C11 B2 B1 28 28 0.00(11)
C1 B2 C11 25 26_455 121.07(19)
B11 B2 C11 25 26_455 108.5(11)
B2 B2 C11 26_455 26_455 60.26(7)
B2 B2 C11 28 26_455 108.78(7)
B1 B2 C11 . 26_455 110.05(9)
C11 B2 C11 28 26_455 60.56(11)
B1 B2 C11 28 26_455 60.56(11)
C1 B2 B1 25 26_455 121.07(19)
B11 B2 B1 25 26_455 108.5(11)
B2 B2 B1 26_455 26_455 60.26(7)
B2 B2 B1 28 26_455 108.78(7)
B1 B2 B1 . 26_455 110.05(9)
C11 B2 B1 28 26_455 60.56(11)
B1 B2 B1 28 26_455 60.56(11)
C11 B2 B1 26_455 26_455 0.00(4)
B11 B3 B11 . 19 180.0000(10)
B11 B3 C1 . 19 180.0000(10)
B11 B3 C1 19 19 0.0000(10)
B11 B3 C1 . . 0.0000(10)
B11 B3 C1 19 . 180.0000(10)
C1 B3 C1 19 . 180
B3 C1 B2 . 25 100.1(2)
B3 C1 B2 . 26_455 100.1(2)
B2 C1 B2 25 26_455 117.01(13)
B3 C1 B2 . 28_445 100.1(2)
B2 C1 B2 25 28_445 117.01(13)
B2 C1 B2 26_455 28_445 117.01(13)
B3 B11 B2 . 25 115.2(13)
B3 B11 B2 . 26_455 115.2(13)
B2 B11 B2 25 26_455 103.2(16)
B3 B11 B2 . 28_445 115.2(13)
B2 B11 B2 25 28_445 103.2(16)
B2 B11 B2 26_455 28_445 103.2(16)
B3 B11 B11 . 19 0.0000(10)
B2 B11 B11 25 19 115.2(13)
B2 B11 B11 26_455 19 115.2(13)
B2 B11 B11 28_445 19 115.2(13)

loop_
_geom_bond_atom_site_label_1
_geom_bond_atom_site_label_2
_geom_bond_site_symmetry_2
_geom_bond_distance
B1 C11 19_665 1.731(3)
B1 B1 19_665 1.731(3)
B1 B2 . 1.801(2)
B1 B2 28 1.8091(15)
B1 B2 26_455 1.8091(15)
B1 B1 4_565 1.825(3)
B1 C11 4_565 1.825(3)
B1 C11 2_665 1.825(3)
B1 B1 2_665 1.825(3)
B2 C1 25 1.6239(19)
B2 B11 25 1.77(2)
B2 B2 26_455 1.7778(17)
B2 B2 28 1.7778(17)
B2 C11 28 1.8091(15)
B2 B1 28 1.8091(15)
B2 C11 26_455 1.8091(15)
B2 B1 26_455 1.8091(15)
B3 B11 . 0.96(5)
B3 B11 19 0.96(5)
B3 C1 19 1.430(6)
B3 C1 . 1.430(6)
C1 B2 25 1.6239(19)
C1 B2 26_455 1.6239(19)
C1 B2 28_445 1.6239(19)
B11 B2 25 1.77(2)
B11 B2 26_455 1.77(2)
B11 B2 28_445 1.77(2)
B11 B11 19 1.92(9)
